data_7040056
loop_
_publ_author_name
'Liu, Xu'
'Wang, Zikuan'
'Fu, Xuefeng'

_publ_section_title
;
 Light induced catalytic intramolecular hydrofunctionalization of
 allylphenols mediated by porphyrin rhodium(iii) complexes.
;
_journal_issue 34
_journal_name_full 'Dalton transactions (Cambridge, England : 2003)'
_journal_page_first 13308
_journal_page_last 13310
_journal_paper_doi 10.1039/c6dt01653g
_journal_volume 45
_journal_year 2016
_chemical_formula_sum 'C117.35 H97.35 I0.07 N8 O10.93 Rh2'
_chemical_formula_weight 2008.70
_chemical_name_systematic '(2,3-dihydrobenzofuran-2-yl)methyl rhodium porphyrin'
_space_group_IT_number 2
_symmetry_cell_setting triclinic
_symmetry_space_group_name_Hall '-P 1'
_symmetry_space_group_name_H-M 'P -1'
_atom_sites_solution_hydrogens geom
_atom_sites_solution_primary direct
_atom_sites_solution_secondary difmap
_audit_creation_method SHELXL-97
_audit_update_record
;
2016-04-26 deposited with the CCDC.
2016-07-27 downloaded from the CCDC.
;
_cell_angle_alpha 68.884(4)
_cell_angle_beta 81.902(6)
_cell_angle_gamma 80.570(5)
_cell_formula_units_Z 2
_cell_length_a 12.1532(17)
_cell_length_b 21.943(3)
_cell_length_c 22.090(3)
_cell_measurement_reflns_used 13314
_cell_measurement_temperature 173.1500
_cell_measurement_theta_max 1.6358
_cell_measurement_theta_min 27.4843
_cell_volume 5399.6(13)
_computing_cell_refinement 'CrystalClear (Rigaku Inc., 2007)'
_computing_data_collection 'CrystalClear (Rigaku Inc., 2007)'
_computing_data_reduction 'CrystalClear (Rigaku Inc., 2007)'
_computing_molecular_graphics 'SHELXS-97 (Sheldrick, 1990)'
_computing_publication_material 'SHELXS-97 (Sheldrick, 1990)'
_computing_structure_refinement 'SHELXL-97 (Sheldrick, 1997)'
_computing_structure_solution 'SHELXS-97 (Sheldrick, 1990)'
_diffrn_ambient_temperature 173.1500
_diffrn_detector_area_resol_mean 28.5714
_diffrn_measured_fraction_theta_full 0.987
_diffrn_measured_fraction_theta_max 0.987
_diffrn_measurement_device_type 'Saturn724+ CCD'
_diffrn_measurement_method '\w scans at fixed \c = 45\%'
_diffrn_radiation_monochromator graphite
_diffrn_radiation_source 'fine-focus sealed tube'
_diffrn_radiation_type MoK\a
_diffrn_radiation_wavelength 0.71073
_diffrn_reflns_av_R_equivalents 0.0581
_diffrn_reflns_av_sigmaI/netI 0.0755
_diffrn_reflns_limit_h_max 15
_diffrn_reflns_limit_h_min -15
_diffrn_reflns_limit_k_max 28
_diffrn_reflns_limit_k_min -28
_diffrn_reflns_limit_l_max 28
_diffrn_reflns_limit_l_min -28
_diffrn_reflns_number 62197
_diffrn_reflns_theta_full 27.51
_diffrn_reflns_theta_max 27.51
_diffrn_reflns_theta_min 0.99
_exptl_absorpt_coefficient_mu 0.386
_exptl_absorpt_correction_T_max 1.0000
_exptl_absorpt_correction_T_min 0.8981
_exptl_absorpt_correction_type multi-scan
_exptl_crystal_colour red
_exptl_crystal_density_diffrn 1.235
_exptl_crystal_density_method 'not measured'
_exptl_crystal_F_000 2077
_exptl_crystal_size_max 0.22
_exptl_crystal_size_mid 0.13
_exptl_crystal_size_min 0.09
_refine_diff_density_max 2.388
_refine_diff_density_min -1.448
_refine_diff_density_rms 0.184
_refine_ls_extinction_method none
_refine_ls_goodness_of_fit_ref 1.062
_refine_ls_hydrogen_treatment mixed
_refine_ls_matrix_type full
_refine_ls_number_parameters 1236
_refine_ls_number_reflns 24524
_refine_ls_number_restraints 37
_refine_ls_restrained_S_all 1.061
_refine_ls_R_factor_all 0.1090
_refine_ls_R_factor_gt 0.0863
_refine_ls_shift/su_max 0.002
_refine_ls_shift/su_mean 0.000
_refine_ls_structure_factor_coef Fsqd
_refine_ls_weighting_details 'calc w=1/[\s^2^(Fo^2^)+(0.1556P)^2^+5.2436P] where P=(Fo^2^+2Fc^2^)/3'
_refine_ls_weighting_scheme calc
_refine_ls_wR_factor_gt 0.2454
_refine_ls_wR_factor_ref 0.2668
_reflns_number_gt 18435
_reflns_number_total 24524
_reflns_threshold_expression >2sigma(I)
_cod_data_source_file c6dt01653g2.cif
_cod_data_source_block 11
_cod_depositor_comments 'Adding full bibliography for 7040056.cif.'
_cod_original_cell_volume 5399.5(12)
_cod_database_code 7040056

loop_
_symmetry_equiv_pos_as_xyz
'x, y, z'
'-x, -y, -z'

loop_
_atom_site_label
_atom_site_type_symbol
_atom_site_fract_x
_atom_site_fract_y
_atom_site_fract_z
_atom_site_U_iso_or_equiv
_atom_site_adp_type
_atom_site_occupancy
_atom_site_symmetry_multiplicity
_atom_site_calc_flag
_atom_site_refinement_flags
_atom_site_disorder_assembly
_atom_site_disorder_group
Rh1 Rh 0.73953(3) 0.500197(19) 0.241568(17) 0.03226(12) Uani 1 1 d . . .
O1 O 0.7496(4) 0.4776(2) 0.66029(19) 0.0591(12) Uani 1 1 d . . .
O2 O 0.3007(5) 0.1671(3) 0.3993(3) 0.0844(17) Uani 1 1 d . A .
O3 O 0.7454(3) 0.4882(2) -0.16651(19) 0.0557(11) Uani 1 1 d . . .
O4 O 1.0468(5) 0.8789(2) 0.0359(2) 0.0679(14) Uani 1 1 d . A .
O5 O 0.9042(5) 0.4261(3) 0.2571(3) 0.0928(12) Uani 1 1 d . A .
N1 N 0.8049(4) 0.5518(2) 0.15194(19) 0.0365(9) Uani 1 1 d . A .
N2 N 0.8082(4) 0.5548(2) 0.28033(19) 0.0347(9) Uani 1 1 d . A .
N3 N 0.6778(3) 0.4464(2) 0.33226(19) 0.0333(9) Uani 1 1 d . A .
N4 N 0.6791(3) 0.4415(2) 0.20438(19) 0.0349(9) Uani 1 1 d . A .
C1 C 0.7522(4) 0.4998(2) 0.3967(2) 0.0320(10) Uani 1 1 d . A .
C2 C 0.7570(4) 0.4987(2) 0.4638(2) 0.0320(10) Uani 1 1 d . . .
C3 C 0.8543(5) 0.4754(3) 0.4954(2) 0.0397(11) Uani 1 1 d . . .
H3 H 0.9206 0.4656 0.4721 0.048 Uiso 1 1 calc R . .
C4 C 0.8549(5) 0.4661(3) 0.5619(3) 0.0448(13) Uani 1 1 d . . .
H4 H 0.9199 0.4482 0.5830 0.054 Uiso 1 1 calc R . .
C5 C 0.7571(5) 0.4841(3) 0.5953(2) 0.0416(12) Uani 1 1 d . . .
C6 C 0.6595(4) 0.5090(3) 0.5644(2) 0.0391(11) Uani 1 1 d . . .
H6 H 0.5941 0.5213 0.5869 0.047 Uiso 1 1 calc R . .
C7 C 0.6601(4) 0.5153(3) 0.5003(2) 0.0372(11) Uani 1 1 d . . .
H7 H 0.5938 0.5313 0.4802 0.045 Uiso 1 1 calc R . .
C8 C 0.8423(8) 0.4407(4) 0.6958(4) 0.084(3) Uani 1 1 d . . .
H8A H 0.8993 0.4686 0.6890 0.126 Uiso 1 1 calc R . .
H8B H 0.8720 0.4046 0.6811 0.126 Uiso 1 1 calc R . .
H8C H 0.8180 0.4239 0.7414 0.126 Uiso 1 1 calc R . .
C9 C 0.6949(4) 0.4523(3) 0.3904(2) 0.0341(10) Uani 1 1 d . . .
C10 C 0.6453(5) 0.4015(3) 0.4434(2) 0.0385(11) Uani 1 1 d . A .
H10 H 0.6471 0.3937 0.4875 0.046 Uiso 1 1 calc R . .
C11 C 0.5962(5) 0.3677(3) 0.4178(2) 0.0399(11) Uani 1 1 d . . .
H11 H 0.5562 0.3324 0.4408 0.048 Uiso 1 1 calc R A .
C12 C 0.6160(4) 0.3955(3) 0.3479(2) 0.0367(11) Uani 1 1 d . A .
C13 C 0.5819(4) 0.3704(3) 0.3043(3) 0.0371(11) Uani 1 1 d . . .
C14 C 0.5068(5) 0.3167(3) 0.3316(3) 0.0418(12) Uani 1 1 d . A .
C15 C 0.3983(5) 0.3302(3) 0.3550(3) 0.0497(14) Uani 1 1 d . . .
H15 H 0.3724 0.3723 0.3555 0.060 Uiso 1 1 calc R A .
C16 C 0.3265(6) 0.2818(4) 0.3781(3) 0.0576(17) Uani 1 1 d . A .
H16 H 0.2533 0.2913 0.3941 0.069 Uiso 1 1 calc R . .
C17 C 0.3662(6) 0.2187(4) 0.3766(3) 0.0589(17) Uani 1 1 d . . .
C18 C 0.4737(6) 0.2054(4) 0.3526(3) 0.0589(16) Uani 1 1 d . A .
H18 H 0.5000 0.1637 0.3510 0.071 Uiso 1 1 calc R . .
C19 C 0.5433(6) 0.2543(3) 0.3306(3) 0.0517(14) Uani 1 1 d . . .
H19 H 0.6167 0.2448 0.3148 0.062 Uiso 1 1 calc R A .
C20 C 0.1950(10) 0.1758(7) 0.4297(7) 0.150(6) Uani 1 1 d . . .
H20A H 0.1437 0.2002 0.3975 0.226 Uiso 1 1 calc R A .
H20B H 0.1971 0.1996 0.4584 0.226 Uiso 1 1 calc R . .
H20C H 0.1706 0.1336 0.4544 0.226 Uiso 1 1 calc R . .
C21 C 0.6134(4) 0.3915(3) 0.2378(2) 0.0357(10) Uani 1 1 d . A .
C22 C 0.5825(5) 0.3647(3) 0.1931(3) 0.0444(12) Uani 1 1 d . . .
H22 H 0.5379 0.3311 0.2034 0.053 Uiso 1 1 calc R A .
C23 C 0.6308(5) 0.3975(3) 0.1325(2) 0.0403(11) Uani 1 1 d . A .
H23 H 0.6271 0.3899 0.0941 0.048 Uiso 1 1 calc R . .
C24 C 0.6885(5) 0.4463(3) 0.1403(2) 0.0385(11) Uani 1 1 d . . .
C25 C 0.7451(4) 0.4927(3) 0.0881(2) 0.0359(11) Uani 1 1 d . A .
C26 C 0.7434(5) 0.4901(3) 0.0216(3) 0.0424(12) Uani 1 1 d . . .
C27 C 0.8372(5) 0.4655(4) -0.0106(3) 0.0551(16) Uani 1 1 d . A .
H27 H 0.9025 0.4490 0.0104 0.066 Uiso 1 1 calc R . .
C28 C 0.8361(5) 0.4648(4) -0.0727(3) 0.0528(15) Uani 1 1 d . . .
H28 H 0.8990 0.4464 -0.0923 0.063 Uiso 1 1 calc R A .
C29 C 0.7421(5) 0.4912(3) -0.1053(3) 0.0469(13) Uani 1 1 d . A .
C30 C 0.6497(5) 0.5188(4) -0.0757(3) 0.0545(16) Uani 1 1 d . . .
H30 H 0.5863 0.5375 -0.0981 0.065 Uiso 1 1 calc R A .
C31 C 0.6507(5) 0.5186(4) -0.0139(3) 0.0571(17) Uani 1 1 d . A .
H31 H 0.5881 0.5380 0.0050 0.069 Uiso 1 1 calc R . .
C32 C 0.6496(6) 0.5193(5) -0.2021(3) 0.070(2) Uani 1 1 d . . .
H32A H 0.6530 0.5052 -0.2388 0.104 Uiso 1 1 calc R . .
H32B H 0.6489 0.5662 -0.2172 0.104 Uiso 1 1 calc R . .
H32C H 0.5827 0.5074 -0.1743 0.104 Uiso 1 1 calc R . .
C33 C 0.7990(4) 0.5407(3) 0.0942(2) 0.0377(11) Uani 1 1 d . . .
C34 C 0.8534(5) 0.5894(3) 0.0414(3) 0.0462(13) Uani 1 1 d . A .
H34 H 0.8614 0.5925 -0.0021 0.055 Uiso 1 1 calc R . .
C35 C 0.8904(5) 0.6295(3) 0.0649(3) 0.0453(13) Uani 1 1 d . . .
H35 H 0.9293 0.6651 0.0413 0.054 Uiso 1 1 calc R A .
C36 C 0.8585(4) 0.6069(2) 0.1344(2) 0.0369(11) Uani 1 1 d . A .
C37 C 0.8803(4) 0.6358(3) 0.1771(3) 0.0371(11) Uani 1 1 d . . .
C38 C 0.9228(5) 0.7016(3) 0.1451(2) 0.0389(11) Uani 1 1 d . A .
C39 C 0.8578(5) 0.7517(3) 0.1025(3) 0.0409(11) Uani 1 1 d . . .
H39 H 0.7864 0.7447 0.0979 0.049 Uiso 1 1 calc R A .
C40 C 0.8939(5) 0.8119(3) 0.0663(3) 0.0458(13) Uani 1 1 d . A .
H40 H 0.8472 0.8447 0.0385 0.055 Uiso 1 1 calc R . .
C41 C 0.9990(6) 0.8229(3) 0.0717(3) 0.0501(14) Uani 1 1 d . . .
C42 C 1.0675(5) 0.7740(3) 0.1149(3) 0.0527(15) Uani 1 1 d . A .
H42 H 1.1386 0.7817 0.1191 0.063 Uiso 1 1 calc R . .
C43 C 1.0298(5) 0.7139(3) 0.1516(3) 0.0502(14) Uani 1 1 d . . .
H43 H 1.0754 0.6816 0.1807 0.060 Uiso 1 1 calc R A .
C44 C 0.9806(8) 0.9271(4) -0.0126(4) 0.080(2) Uani 1 1 d . . .
H44A H 0.9735 0.9100 -0.0461 0.121 Uiso 1 1 calc R A .
H44B H 1.0165 0.9664 -0.0314 0.121 Uiso 1 1 calc R . .
H44C H 0.9077 0.9370 0.0072 0.121 Uiso 1 1 calc R . .
C45 C 0.8595(4) 0.6108(3) 0.2456(2) 0.0360(10) Uani 1 1 d . A .
C46 C 0.8867(4) 0.6390(2) 0.2902(2) 0.0352(10) Uani 1 1 d . . .
H46 H 0.9208 0.6770 0.2791 0.042 Uiso 1 1 calc R A .
C47 C 0.8537(4) 0.6005(2) 0.3509(2) 0.0359(10) Uani 1 1 d . A .
H47 H 0.8615 0.6067 0.3895 0.043 Uiso 1 1 calc R . .
C48 C 0.8037(4) 0.5476(2) 0.3446(2) 0.0327(10) Uani 1 1 d . . .
C58 C 1.0121(7) 0.4488(5) 0.2375(5) 0.0928(12) Uani 1 1 d . . .
H58A H 1.0087 0.4947 0.2330 0.111 Uiso 1 1 calc R A .
H58B H 1.0445 0.4428 0.1970 0.111 Uiso 1 1 calc R . .
C59 C 1.0780(7) 0.4027(4) 0.2960(5) 0.0928(12) Uani 1 1 d . A .
H59A H 1.1566 0.3942 0.2821 0.111 Uiso 1 1 calc R . .
H59B H 1.0715 0.4218 0.3299 0.111 Uiso 1 1 calc R . .
C60 C 1.0270(7) 0.3452(5) 0.3176(5) 0.0928(12) Uani 1 1 d . . .
H60A H 1.0301 0.3230 0.3642 0.111 Uiso 1 1 calc R A .
H60B H 1.0624 0.3153 0.2953 0.111 Uiso 1 1 calc R . .
C61 C 0.9108(7) 0.3690(5) 0.3012(5) 0.0928(12) Uani 1 1 d . A .
H61A H 0.8835 0.3384 0.2860 0.111 Uiso 1 1 calc R . .
H61B H 0.8637 0.3710 0.3399 0.111 Uiso 1 1 calc R . .
I7 I 0.5754(10) 0.5821(4) 0.2203(5) 0.050(2) Uani 0.072(2) 1 d PU A 1
O6 O 0.4600(6) 0.6563(4) 0.2101(3) 0.101(3) Uani 0.928(2) 1 d P A 2
C49 C 0.5831(10) 0.5600(5) 0.2255(6) 0.046(3) Uani 0.928(2) 1 d PU A 2
H49A H 0.5693 0.5690 0.1807 0.055 Uiso 0.928(2) 1 d PR A 2
H49B H 0.5257 0.5353 0.2546 0.055 Uiso 0.928(2) 1 d PR A 2
C50 C 0.5726(7) 0.6224(5) 0.2341(4) 0.069(2) Uani 0.928(2) 1 d PU A 2
H50 H 0.6340 0.6478 0.2100 0.083 Uiso 0.928(2) 1 d PR A 2
C51 C 0.5539(7) 0.6176(4) 0.3088(3) 0.062(2) Uani 0.928(2) 1 d P A 2
H51A H 0.5501 0.5724 0.3374 0.074 Uiso 0.928(2) 1 calc PR A 2
H51B H 0.6143 0.6344 0.3201 0.074 Uiso 0.928(2) 1 calc PR A 2
C52 C 0.4438(6) 0.6596(3) 0.3140(3) 0.0538(17) Uani 0.928(2) 1 d P A 2
C53 C 0.3892(6) 0.6810(3) 0.3635(3) 0.0518(16) Uani 0.928(2) 1 d P A 2
H53 H 0.4199 0.6682 0.4031 0.062 Uiso 0.928(2) 1 calc PR A 2
C54 C 0.2867(6) 0.7222(4) 0.3534(4) 0.065(2) Uani 0.928(2) 1 d P A 2
H54 H 0.2533 0.7403 0.3846 0.078 Uiso 0.928(2) 1 calc PR A 2
C55 C 0.2367(6) 0.7355(3) 0.2981(4) 0.0596(19) Uani 0.928(2) 1 d P A 2
H55 H 0.1650 0.7583 0.2935 0.072 Uiso 0.928(2) 1 calc PR A 2
C56 C 0.2937(7) 0.7149(4) 0.2481(5) 0.075(2) Uani 0.928(2) 1 d P A 2
H56 H 0.2618 0.7271 0.2089 0.090 Uiso 0.928(2) 1 calc PR A 2
C57 C 0.3937(8) 0.6778(4) 0.2556(4) 0.079(3) Uani 0.928(2) 1 d P A 2
Rh2 Rh 0.66790(3) 0.143237(18) 0.692062(18) 0.03271(12) Uani 1 1 d . . .
O7 O 1.0269(7) 0.1335(3) 0.3053(3) 0.106(2) Uani 1 1 d . . .
O8 O 1.3168(4) -0.0169(3) 0.8897(3) 0.0761(15) Uani 1 1 d . . .
O9 O 0.3003(5) 0.1389(3) 1.0813(2) 0.0741(15) Uani 1 1 d . . .
O10 O 0.0338(4) 0.3387(2) 0.4904(2) 0.0571(11) Uani 1 1 d . . .
O11 O 0.5469(6) -0.0453(3) 0.7745(3) 0.098(2) Uani 1 1 d . . .
N5 N 0.5120(4) 0.1753(2) 0.7227(2) 0.0368(9) Uani 1 1 d . . .
N6 N 0.7143(4) 0.1169(2) 0.7841(2) 0.0367(9) Uani 1 1 d . . .
N7 N 0.8280(3) 0.1178(2) 0.6596(2) 0.0349(9) Uani 1 1 d . . .
N8 N 0.6200(4) 0.1702(2) 0.60062(19) 0.0364(9) Uani 1 1 d . . .
C1A C 0.6396(4) 0.0434(3) 0.7117(2) 0.0423(12) Uani 1 1 d . . .
H1AA H 0.6458 0.0358 0.6707 0.051 Uiso 1 1 calc R . .
H1AB H 0.6980 0.0139 0.7373 0.051 Uiso 1 1 calc R . .
C62 C 0.5346(5) 0.1453(3) 0.8388(2) 0.0409(12) Uani 1 1 d . . .
C63 C 0.4737(5) 0.1423(3) 0.9044(3) 0.0440(12) Uani 1 1 d . . .
C64 C 0.4313(5) 0.0853(3) 0.9457(3) 0.0462(13) Uani 1 1 d . . .
H64 H 0.4409 0.0485 0.9330 0.055 Uiso 1 1 calc R . .
C65 C 0.3748(5) 0.0822(3) 1.0054(3) 0.0514(14) Uani 1 1 d . . .
H65 H 0.3483 0.0433 1.0330 0.062 Uiso 1 1 calc R . .
C66 C 0.3580(5) 0.1363(3) 1.0240(3) 0.0482(14) Uani 1 1 d . . .
C67 C 0.3987(6) 0.1927(4) 0.9841(3) 0.0557(16) Uani 1 1 d . . .
H67 H 0.3883 0.2293 0.9971 0.067 Uiso 1 1 calc R . .
C68 C 0.4559(5) 0.1959(3) 0.9241(3) 0.0468(13) Uani 1 1 d . . .
H68 H 0.4824 0.2350 0.8970 0.056 Uiso 1 1 calc R . .
C69 C 0.2553(8) 0.0803(5) 1.1247(3) 0.092(3) Uani 1 1 d . . .
H69A H 0.2064 0.0672 1.1023 0.138 Uiso 1 1 calc R . .
H69B H 0.2140 0.0889 1.1617 0.138 Uiso 1 1 calc R . .
H69C H 0.3154 0.0456 1.1390 0.138 Uiso 1 1 calc R . .
C70 C 0.4737(4) 0.1728(3) 0.7857(2) 0.0373(11) Uani 1 1 d . . .
C71 C 0.3586(5) 0.2044(3) 0.7860(3) 0.0488(14) Uani 1 1 d . . .
H71 H 0.3132 0.2089 0.8221 0.059 Uiso 1 1 calc R . .
C72 C 0.3301(5) 0.2258(3) 0.7249(3) 0.0468(13) Uani 1 1 d . . .
H72 H 0.2618 0.2489 0.7108 0.056 Uiso 1 1 calc R . .
C73 C 0.4240(4) 0.2069(3) 0.6844(3) 0.0385(11) Uani 1 1 d . . .
C74 C 0.4240(5) 0.2157(3) 0.6185(3) 0.0407(12) Uani 1 1 d . . .
C75 C 0.3185(4) 0.2477(2) 0.5874(3) 0.0386(11) Uani 1 1 d . . .
C76 C 0.2226(5) 0.2179(3) 0.6047(3) 0.0546(15) Uani 1 1 d . . .
H76 H 0.2229 0.1770 0.6377 0.066 Uiso 1 1 calc R . .
C77 C 0.1259(5) 0.2465(3) 0.5748(3) 0.0533(15) Uani 1 1 d . . .
H77 H 0.0620 0.2252 0.5885 0.064 Uiso 1 1 calc R . .
C78 C 0.1224(5) 0.3064(3) 0.5248(3) 0.0438(12) Uani 1 1 d . . .
C79 C 0.2186(5) 0.3388(3) 0.5068(3) 0.0425(12) Uani 1 1 d . . .
H79 H 0.2177 0.3798 0.4740 0.051 Uiso 1 1 calc R . .
C80 C 0.3147(5) 0.3095(3) 0.5379(3) 0.0403(11) Uani 1 1 d . . .
H80 H 0.3781 0.3313 0.5257 0.048 Uiso 1 1 calc R . .
C81 C -0.0696(7) 0.3095(5) 0.5113(5) 0.087(3) Uani 1 1 d . . .
H81A H -0.0615 0.2693 0.5022 0.130 Uiso 1 1 calc R . .
H81B H -0.1291 0.3395 0.4882 0.130 Uiso 1 1 calc R . .
H81C H -0.0869 0.3003 0.5572 0.130 Uiso 1 1 calc R . .
C82 C 0.5149(4) 0.1966(2) 0.5809(2) 0.0370(11) Uani 1 1 d . . .
C83 C 0.5119(5) 0.2005(3) 0.5146(3) 0.0442(12) Uani 1 1 d . . .
H83 H 0.4508 0.2159 0.4897 0.053 Uiso 1 1 calc R . .
C84 C 0.6162(5) 0.1769(3) 0.4957(3) 0.0475(13) Uani 1 1 d . . .
H84 H 0.6387 0.1727 0.4553 0.057 Uiso 1 1 calc R . .
C85 C 0.6853(5) 0.1597(3) 0.5473(3) 0.0396(11) Uani 1 1 d . . .
C86 C 0.8000(4) 0.1388(3) 0.5447(2) 0.0383(11) Uani 1 1 d . . .
C87 C 0.8566(5) 0.1345(3) 0.4814(3) 0.0458(13) Uani 1 1 d . . .
C88 C 0.8577(6) 0.1923(4) 0.4256(3) 0.0603(17) Uani 1 1 d . . .
H88 H 0.8200 0.2319 0.4281 0.072 Uiso 1 1 calc R . .
C89 C 0.9146(7) 0.1903(4) 0.3675(3) 0.0626(18) Uani 1 1 d . . .
H89 H 0.9160 0.2285 0.3311 0.075 Uiso 1 1 calc R . .
C90 C 0.9704(7) 0.1300(4) 0.3640(3) 0.071(2) Uani 1 1 d . . .
C91 C 0.9579(8) 0.0757(4) 0.4139(4) 0.079(2) Uani 1 1 d . . .
H91 H 0.9871 0.0353 0.4097 0.094 Uiso 1 1 calc R . .
C92 C 0.9010(7) 0.0774(4) 0.4735(3) 0.067(2) Uani 1 1 d . . .
H92 H 0.8941 0.0382 0.5081 0.081 Uiso 1 1 calc R . .
C93 C 1.0942(12) 0.0764(5) 0.3021(5) 0.136(5) Uani 1 1 d . . .
H93A H 1.1370 0.0859 0.2605 0.204 Uiso 1 1 calc R . .
H93B H 1.0478 0.0430 0.3077 0.204 Uiso 1 1 calc R . .
H93C H 1.1442 0.0611 0.3360 0.204 Uiso 1 1 calc R . .
C94 C 0.8654(4) 0.1209(3) 0.5968(2) 0.0389(11) Uani 1 1 d . . .
C95 C 0.9842(5) 0.1013(3) 0.5945(3) 0.0405(11) Uani 1 1 d . . .
H95 H 1.0305 0.0991 0.5578 0.049 Uiso 1 1 calc R . .
C96 C 1.0175(4) 0.0866(3) 0.6546(3) 0.0390(11) Uani 1 1 d . . .
H96 H 1.0902 0.0729 0.6666 0.047 Uiso 1 1 calc R . .
C97 C 0.9201(4) 0.0958(3) 0.6961(2) 0.0364(11) Uani 1 1 d . . .
C98 C 0.9169(4) 0.0833(3) 0.7622(3) 0.0382(11) Uani 1 1 d . . .
C99 C 1.0247(4) 0.0565(3) 0.7937(3) 0.0398(11) Uani 1 1 d . . .
C100 C 1.0632(6) -0.0095(3) 0.8116(3) 0.0574(16) Uani 1 1 d . . .
H100 H 1.0239 -0.0370 0.8016 0.069 Uiso 1 1 calc R . .
C101 C 1.1603(6) -0.0364(3) 0.8445(4) 0.0619(18) Uani 1 1 d . . .
H101 H 1.1843 -0.0814 0.8573 0.074 Uiso 1 1 calc R . .
C102 C 1.2188(5) 0.0054(4) 0.8573(3) 0.0541(15) Uani 1 1 d . . .
C103 C 1.1844(6) 0.0710(4) 0.8383(5) 0.078(2) Uani 1 1 d . . .
H103 H 1.2267 0.0990 0.8456 0.094 Uiso 1 1 calc R . .
C104 C 1.0869(5) 0.0960(3) 0.8084(4) 0.0627(19) Uani 1 1 d . . .
H104 H 1.0621 0.1407 0.7977 0.075 Uiso 1 1 calc R . .
C105 C 1.3430(7) -0.0863(4) 0.9203(4) 0.080(2) Uani 1 1 d . . .
H10A H 1.3627 -0.1064 0.8876 0.120 Uiso 1 1 calc R . .
H10B H 1.2790 -0.1041 0.9478 0.120 Uiso 1 1 calc R . .
H10C H 1.4049 -0.0950 0.9461 0.120 Uiso 1 1 calc R . .
C106 C 0.8214(4) 0.0918(2) 0.8028(2) 0.0366(11) Uani 1 1 d . . .
C107 C 0.8178(5) 0.0792(3) 0.8718(3) 0.0448(12) Uani 1 1 d . . .
H107 H 0.8785 0.0630 0.8969 0.054 Uiso 1 1 calc R . .
C108 C 0.7126(5) 0.0947(3) 0.8935(3) 0.0437(12) Uani 1 1 d . . .
H108 H 0.6866 0.0900 0.9364 0.052 Uiso 1 1 calc R . .
C109 C 0.6468(5) 0.1200(3) 0.8385(2) 0.0388(11) Uani 1 1 d . . .
C110 C 0.5340(6) 0.0277(3) 0.7454(4) 0.0626(18) Uani 1 1 d . . .
H110 H 0.5170 0.0468 0.7800 0.075 Uiso 1 1 calc R . .
C111 C 0.4400(7) 0.0506(4) 0.7011(6) 0.096(3) Uani 1 1 d . . .
H11A H 0.4671 0.0709 0.6558 0.116 Uiso 1 1 calc R . .
H11B H 0.3822 0.0808 0.7139 0.116 Uiso 1 1 calc R . .
C112 C 0.3979(6) -0.0172(3) 0.7139(4) 0.102(3) Uani 1 1 d G . .
C113 C 0.3076(6) -0.0332(5) 0.6928(4) 0.160(6) Uani 1 1 d G . .
H113 H 0.2619 -0.0004 0.6643 0.192 Uiso 1 1 calc R . .
C114 C 0.2855(6) -0.0982(5) 0.7145(5) 0.147(6) Uani 1 1 d G . .
H114 H 0.2251 -0.1089 0.7005 0.177 Uiso 1 1 calc R . .
C115 C 0.3538(8) -0.1472(4) 0.7572(5) 0.193(9) Uani 1 1 d GU . .
H115 H 0.3390 -0.1907 0.7718 0.231 Uiso 1 1 calc R . .
C116 C 0.4442(7) -0.1312(3) 0.7783(4) 0.163(7) Uani 1 1 d GU . .
H116 H 0.4898 -0.1640 0.8068 0.196 Uiso 1 1 calc R . .
C117 C 0.4662(5) -0.0662(4) 0.7566(4) 0.095(3) Uani 1 1 d G . .

loop_
_atom_site_aniso_label
_atom_site_aniso_U_11
_atom_site_aniso_U_22
_atom_site_aniso_U_33
_atom_site_aniso_U_23
_atom_site_aniso_U_13
_atom_site_aniso_U_12
Rh1 0.0327(2) 0.0416(2) 0.0226(2) -0.01193(16) -0.00249(15) -0.00308(16)
O1 0.063(3) 0.083(3) 0.028(2) -0.023(2) -0.0141(19) 0.018(2)
O2 0.087(4) 0.104(4) 0.073(4) -0.028(3) 0.007(3) -0.058(3)
O3 0.046(2) 0.093(3) 0.034(2) -0.033(2) -0.0042(18) 0.003(2)
O4 0.088(4) 0.061(3) 0.055(3) -0.005(2) -0.021(3) -0.033(3)
O5 0.062(2) 0.080(2) 0.113(3) -0.006(2) -0.011(2) -0.0067(17)
N1 0.045(2) 0.040(2) 0.024(2) -0.0100(17) -0.0027(18) -0.0046(18)
N2 0.038(2) 0.041(2) 0.025(2) -0.0096(17) -0.0040(17) -0.0060(18)
N3 0.034(2) 0.042(2) 0.0222(19) -0.0100(17) -0.0014(16) -0.0043(17)
N4 0.034(2) 0.045(2) 0.027(2) -0.0170(18) -0.0031(17) -0.0010(18)
C1 0.034(2) 0.038(2) 0.024(2) -0.0090(19) -0.0037(19) -0.0068(19)
C2 0.033(2) 0.035(2) 0.029(2) -0.0105(19) -0.0052(19) -0.0042(19)
C3 0.038(3) 0.055(3) 0.026(2) -0.017(2) 0.000(2) -0.002(2)
C4 0.036(3) 0.061(3) 0.037(3) -0.019(3) -0.013(2) 0.006(2)
C5 0.052(3) 0.048(3) 0.025(2) -0.014(2) -0.007(2) 0.000(2)
C6 0.038(3) 0.049(3) 0.026(2) -0.010(2) -0.001(2) -0.001(2)
C7 0.034(2) 0.047(3) 0.029(2) -0.010(2) -0.008(2) -0.004(2)
C8 0.104(7) 0.102(6) 0.048(4) -0.039(4) -0.029(4) 0.036(5)
C9 0.034(2) 0.046(3) 0.021(2) -0.011(2) -0.0046(19) -0.002(2)
C10 0.047(3) 0.045(3) 0.025(2) -0.013(2) -0.003(2) -0.009(2)
C11 0.048(3) 0.050(3) 0.025(2) -0.014(2) -0.003(2) -0.012(2)
C12 0.035(2) 0.049(3) 0.029(2) -0.015(2) 0.001(2) -0.012(2)
C13 0.032(2) 0.046(3) 0.036(3) -0.017(2) -0.003(2) -0.006(2)
C14 0.046(3) 0.051(3) 0.030(3) -0.012(2) -0.007(2) -0.013(2)
C15 0.052(3) 0.059(3) 0.037(3) -0.013(3) -0.005(3) -0.013(3)
C16 0.051(3) 0.089(5) 0.038(3) -0.022(3) -0.003(3) -0.023(3)
C17 0.069(4) 0.068(4) 0.048(4) -0.018(3) -0.011(3) -0.031(3)
C18 0.062(4) 0.064(4) 0.053(4) -0.021(3) 0.001(3) -0.016(3)
C19 0.061(4) 0.053(3) 0.042(3) -0.010(3) -0.010(3) -0.019(3)
C20 0.107(9) 0.163(13) 0.199(15) -0.062(11) 0.006(9) -0.082(9)
C21 0.034(2) 0.042(3) 0.029(2) -0.012(2) -0.004(2) -0.001(2)
C22 0.046(3) 0.055(3) 0.038(3) -0.021(3) -0.008(2) -0.008(3)
C23 0.048(3) 0.050(3) 0.026(2) -0.015(2) -0.007(2) -0.008(2)
C24 0.042(3) 0.049(3) 0.025(2) -0.015(2) -0.001(2) -0.003(2)
C25 0.035(2) 0.048(3) 0.027(2) -0.017(2) 0.001(2) -0.003(2)
C26 0.046(3) 0.055(3) 0.031(3) -0.021(2) -0.004(2) -0.003(2)
C27 0.049(3) 0.079(4) 0.043(3) -0.032(3) -0.012(3) 0.008(3)
C28 0.037(3) 0.083(4) 0.037(3) -0.027(3) 0.000(2) 0.008(3)
C29 0.049(3) 0.070(4) 0.026(3) -0.021(3) 0.000(2) -0.011(3)
C30 0.044(3) 0.087(5) 0.031(3) -0.023(3) -0.011(2) 0.011(3)
C31 0.041(3) 0.094(5) 0.034(3) -0.031(3) -0.004(2) 0.018(3)
C32 0.055(4) 0.123(7) 0.037(3) -0.038(4) -0.012(3) 0.002(4)
C33 0.041(3) 0.050(3) 0.021(2) -0.014(2) 0.003(2) -0.002(2)
C34 0.055(3) 0.059(3) 0.023(2) -0.017(2) 0.002(2) -0.005(3)
C35 0.049(3) 0.055(3) 0.028(3) -0.012(2) 0.005(2) -0.007(3)
C36 0.040(3) 0.036(2) 0.030(2) -0.004(2) -0.001(2) -0.009(2)
C37 0.033(2) 0.040(3) 0.037(3) -0.012(2) 0.001(2) -0.006(2)
C38 0.041(3) 0.046(3) 0.028(2) -0.013(2) 0.001(2) -0.005(2)
C39 0.041(3) 0.042(3) 0.041(3) -0.016(2) -0.006(2) -0.001(2)
C40 0.058(3) 0.043(3) 0.036(3) -0.012(2) -0.007(3) -0.008(3)
C41 0.066(4) 0.050(3) 0.036(3) -0.010(3) -0.011(3) -0.018(3)
C42 0.043(3) 0.065(4) 0.049(3) -0.014(3) -0.009(3) -0.016(3)
C43 0.051(3) 0.057(3) 0.039(3) -0.008(3) -0.011(3) -0.011(3)
C44 0.119(7) 0.054(4) 0.064(5) -0.003(4) -0.022(5) -0.029(4)
C45 0.034(2) 0.045(3) 0.030(2) -0.016(2) -0.002(2) 0.000(2)
C46 0.036(2) 0.035(2) 0.034(3) -0.010(2) -0.002(2) -0.006(2)
C47 0.036(3) 0.039(2) 0.033(3) -0.014(2) 0.001(2) -0.004(2)
C48 0.029(2) 0.045(3) 0.022(2) -0.014(2) 0.0011(18) 0.0010(19)
C58 0.062(2) 0.080(2) 0.113(3) -0.006(2) -0.011(2) -0.0067(17)
C59 0.062(2) 0.080(2) 0.113(3) -0.006(2) -0.011(2) -0.0067(17)
C60 0.062(2) 0.080(2) 0.113(3) -0.006(2) -0.011(2) -0.0067(17)
C61 0.062(2) 0.080(2) 0.113(3) -0.006(2) -0.011(2) -0.0067(17)
I7 0.067(4) 0.036(5) 0.059(4) -0.027(4) -0.022(3) -0.002(4)
O6 0.106(5) 0.131(6) 0.079(4) -0.071(4) -0.055(4) 0.075(4)
C49 0.054(4) 0.044(5) 0.044(4) -0.021(4) -0.005(3) -0.008(4)
C50 0.066(4) 0.072(4) 0.067(4) -0.020(3) -0.015(3) -0.002(3)
C51 0.073(5) 0.067(4) 0.052(4) -0.035(4) -0.027(4) 0.025(4)
C52 0.066(4) 0.053(4) 0.044(4) -0.019(3) -0.025(3) 0.008(3)
C53 0.057(4) 0.048(3) 0.056(4) -0.025(3) 0.005(3) -0.016(3)
C54 0.050(4) 0.082(5) 0.090(6) -0.066(5) 0.038(4) -0.034(4)
C55 0.038(3) 0.051(4) 0.089(6) -0.031(4) 0.003(4) 0.006(3)
C56 0.069(5) 0.072(5) 0.088(6) -0.040(5) -0.029(5) 0.028(4)
C57 0.109(7) 0.070(5) 0.072(5) -0.048(4) -0.045(5) 0.035(5)
Rh2 0.0362(2) 0.0349(2) 0.0256(2) -0.01050(16) -0.00090(15) -0.00194(15)
O7 0.151(6) 0.115(5) 0.060(3) -0.052(3) 0.059(4) -0.050(5)
O8 0.047(3) 0.089(4) 0.103(4) -0.041(3) -0.037(3) 0.007(2)
O9 0.085(4) 0.096(4) 0.043(3) -0.033(3) 0.008(2) -0.008(3)
O10 0.042(2) 0.063(3) 0.068(3) -0.025(2) -0.021(2) 0.0059(19)
O11 0.093(5) 0.069(4) 0.112(5) -0.011(3) 0.012(4) -0.022(3)
N5 0.038(2) 0.043(2) 0.027(2) -0.0122(18) -0.0034(17) 0.0017(18)
N6 0.036(2) 0.040(2) 0.030(2) -0.0103(18) 0.0004(17) -0.0015(18)
N7 0.034(2) 0.039(2) 0.031(2) -0.0130(17) 0.0005(17) -0.0019(17)
N8 0.044(2) 0.037(2) 0.024(2) -0.0069(17) 0.0027(17) -0.0065(18)
C1A 0.040(3) 0.054(3) 0.021(2) -0.006(2) -0.006(2) 0.013(2)
C62 0.042(3) 0.056(3) 0.029(3) -0.020(2) -0.005(2) -0.003(2)
C63 0.041(3) 0.056(3) 0.037(3) -0.022(3) -0.005(2) 0.003(2)
C64 0.051(3) 0.047(3) 0.039(3) -0.016(2) 0.003(3) -0.006(3)
C65 0.052(3) 0.065(4) 0.035(3) -0.015(3) -0.001(3) -0.009(3)
C66 0.039(3) 0.074(4) 0.026(3) -0.014(3) -0.004(2) 0.000(3)
C67 0.060(4) 0.072(4) 0.044(3) -0.037(3) 0.002(3) 0.001(3)
C68 0.050(3) 0.051(3) 0.040(3) -0.022(3) 0.008(3) -0.007(3)
C69 0.114(7) 0.115(7) 0.037(4) -0.025(4) 0.040(4) -0.033(6)
C70 0.036(3) 0.044(3) 0.034(3) -0.020(2) 0.005(2) -0.001(2)
C71 0.049(3) 0.059(3) 0.034(3) -0.019(3) -0.001(2) 0.007(3)
C72 0.043(3) 0.053(3) 0.046(3) -0.023(3) -0.008(3) 0.008(2)
C73 0.036(3) 0.043(3) 0.034(3) -0.011(2) -0.004(2) 0.001(2)
C74 0.045(3) 0.037(3) 0.035(3) -0.008(2) -0.005(2) -0.001(2)
C75 0.040(3) 0.035(2) 0.038(3) -0.013(2) -0.011(2) 0.009(2)
C76 0.055(4) 0.045(3) 0.056(4) -0.002(3) -0.015(3) -0.008(3)
C77 0.047(3) 0.052(3) 0.060(4) -0.014(3) -0.010(3) -0.012(3)
C78 0.043(3) 0.050(3) 0.040(3) -0.019(2) -0.007(2) 0.003(2)
C79 0.045(3) 0.041(3) 0.036(3) -0.009(2) -0.002(2) -0.002(2)
C80 0.039(3) 0.042(3) 0.035(3) -0.009(2) 0.005(2) -0.009(2)
C81 0.055(4) 0.088(6) 0.118(7) -0.029(5) -0.028(5) -0.010(4)
C82 0.043(3) 0.037(2) 0.031(2) -0.011(2) -0.006(2) -0.002(2)
C83 0.050(3) 0.051(3) 0.036(3) -0.020(2) -0.008(2) -0.002(2)
C84 0.058(4) 0.054(3) 0.031(3) -0.019(2) -0.007(3) 0.005(3)
C85 0.052(3) 0.035(2) 0.031(3) -0.013(2) -0.001(2) -0.004(2)
C86 0.040(3) 0.042(3) 0.031(2) -0.011(2) 0.005(2) -0.011(2)
C87 0.049(3) 0.056(3) 0.037(3) -0.025(3) 0.005(2) -0.008(3)
C88 0.076(5) 0.065(4) 0.038(3) -0.015(3) -0.002(3) -0.014(3)
C89 0.079(5) 0.063(4) 0.044(3) -0.014(3) 0.008(3) -0.027(4)
C90 0.089(6) 0.080(5) 0.049(4) -0.031(4) 0.019(4) -0.029(4)
C91 0.105(7) 0.067(5) 0.068(5) -0.037(4) 0.013(5) -0.007(4)
C92 0.094(6) 0.059(4) 0.047(4) -0.022(3) 0.020(4) -0.018(4)
C93 0.201(14) 0.100(8) 0.092(7) -0.049(6) 0.075(8) -0.015(8)
C94 0.040(3) 0.040(3) 0.029(2) -0.007(2) 0.007(2) -0.005(2)
C95 0.042(3) 0.045(3) 0.033(3) -0.014(2) 0.006(2) -0.008(2)
C96 0.029(2) 0.046(3) 0.041(3) -0.017(2) 0.003(2) -0.006(2)
C97 0.039(3) 0.039(3) 0.033(3) -0.015(2) -0.002(2) -0.007(2)
C98 0.039(3) 0.040(3) 0.037(3) -0.014(2) 0.000(2) -0.009(2)
C99 0.034(3) 0.048(3) 0.040(3) -0.020(2) 0.006(2) -0.009(2)
C100 0.063(4) 0.047(3) 0.065(4) -0.015(3) -0.026(3) -0.008(3)
C101 0.060(4) 0.053(4) 0.070(4) -0.011(3) -0.029(3) -0.003(3)
C102 0.033(3) 0.075(4) 0.059(4) -0.025(3) -0.015(3) -0.008(3)
C103 0.057(4) 0.077(5) 0.126(7) -0.059(5) -0.034(5) -0.003(4)
C104 0.048(3) 0.049(3) 0.098(6) -0.026(4) -0.028(4) -0.005(3)
C105 0.066(5) 0.095(6) 0.071(5) -0.021(4) -0.034(4) 0.017(4)
C106 0.039(3) 0.039(2) 0.036(3) -0.018(2) 0.002(2) -0.008(2)
C107 0.050(3) 0.052(3) 0.034(3) -0.013(2) -0.009(2) -0.007(3)
C108 0.045(3) 0.061(3) 0.030(3) -0.022(2) -0.001(2) -0.004(3)
C109 0.043(3) 0.045(3) 0.028(2) -0.014(2) 0.000(2) -0.003(2)
C110 0.051(4) 0.055(4) 0.082(5) -0.026(4) 0.004(3) -0.011(3)
C111 0.060(5) 0.066(5) 0.169(10) -0.037(6) -0.049(6) 0.002(4)
C112 0.057(5) 0.144(10) 0.129(9) -0.069(8) -0.010(5) -0.024(6)
C113 0.105(10) 0.156(13) 0.242(19) -0.111(13) 0.029(11) -0.020(9)
C114 0.084(8) 0.108(9) 0.28(2) -0.109(12) -0.005(10) -0.018(7)
C115 0.155(14) 0.23(2) 0.29(2) -0.22(2) 0.060(15) -0.068(15)
C116 0.204(15) 0.131(10) 0.199(15) -0.109(11) 0.074(12) -0.100(11)
C117 0.077(6) 0.082(6) 0.139(9) -0.057(6) 0.019(6) -0.023(5)

loop_
_atom_type_symbol
_atom_type_description
_atom_type_scat_dispersion_real
_atom_type_scat_dispersion_imag
_atom_type_scat_source
C C 0.0033 0.0016 'International Tables Vol C Tables 4.2.6.8 and 6.1.1.4'
H H 0.0000 0.0000 'International Tables Vol C Tables 4.2.6.8 and 6.1.1.4'
I I -0.4742 1.8119 'International Tables Vol C Tables 4.2.6.8 and 6.1.1.4'
N N 0.0061 0.0033 'International Tables Vol C Tables 4.2.6.8 and 6.1.1.4'
O O 0.0106 0.0060 'International Tables Vol C Tables 4.2.6.8 and 6.1.1.4'
Rh Rh -1.1178 0.9187 'International Tables Vol C Tables 4.2.6.8 and 6.1.1.4'

loop_
_geom_angle_atom_site_label_1
_geom_angle_atom_site_label_2
_geom_angle_atom_site_label_3
_geom_angle
N1 Rh1 N4 90.31(17)
N1 Rh1 N2 90.11(17)
N4 Rh1 N2 176.54(17)
N1 Rh1 N3 178.36(17)
N4 Rh1 N3 89.64(17)
N2 Rh1 N3 89.84(16)
N1 Rh1 C49 91.3(4)
N4 Rh1 C49 86.3(3)
N2 Rh1 C49 97.1(3)
N3 Rh1 C49 90.4(4)
N1 Rh1 O5 89.9(2)
N4 Rh1 O5 87.9(2)
N2 Rh1 O5 88.6(2)
N3 Rh1 O5 88.5(2)
C49 Rh1 O5 174.1(3)
N1 Rh1 I7 86.8(3)
N4 Rh1 I7 93.4(2)
N2 Rh1 I7 90.0(2)
N3 Rh1 I7 94.8(3)
C49 Rh1 I7 8.4(4)
O5 Rh1 I7 176.4(3)
C5 O1 C8 116.7(5)
C20 O2 C17 119.5(8)
C29 O3 C32 117.1(5)
C41 O4 C44 115.5(5)
C61 O5 C58 111.0(7)
C61 O5 Rh1 123.4(6)
C58 O5 Rh1 121.2(5)
C36 N1 C33 105.8(4)
C36 N1 Rh1 127.5(3)
C33 N1 Rh1 126.6(4)
C48 N2 C45 106.6(4)
C48 N2 Rh1 127.1(3)
C45 N2 Rh1 126.1(3)
C12 N3 C9 106.6(4)
C12 N3 Rh1 126.8(3)
C9 N3 Rh1 126.6(3)
C24 N4 C21 106.2(4)
C24 N4 Rh1 126.8(4)
C21 N4 Rh1 126.9(3)
C48 C1 C9 124.6(4)
C48 C1 C2 118.8(4)
C9 C1 C2 116.6(4)
C3 C2 C7 117.0(4)
C3 C2 C1 121.7(4)
C7 C2 C1 121.1(4)
C2 C3 C4 121.5(5)
C2 C3 H3 119.2
C4 C3 H3 119.2
C5 C4 C3 118.9(5)
C5 C4 H4 120.5
C3 C4 H4 120.5
O1 C5 C6 116.2(5)
O1 C5 C4 123.2(5)
C6 C5 C4 120.5(5)
C7 C6 C5 119.4(5)
C7 C6 H6 120.3
C5 C6 H6 120.3
C6 C7 C2 122.6(5)
C6 C7 H7 118.7
C2 C7 H7 118.7
O1 C8 H8A 109.5
O1 C8 H8B 109.5
H8A C8 H8B 109.5
O1 C8 H8C 109.5
H8A C8 H8C 109.5
H8B C8 H8C 109.5
N3 C9 C1 125.7(4)
N3 C9 C10 109.0(4)
C1 C9 C10 125.3(4)
C11 C10 C9 107.4(5)
C11 C10 H10 126.3
C9 C10 H10 126.3
C10 C11 C12 107.8(5)
C10 C11 H11 126.1
C12 C11 H11 126.1
N3 C12 C13 126.5(5)
N3 C12 C11 109.2(4)
C13 C12 C11 124.2(5)
C21 C13 C12 124.3(5)
C21 C13 C14 117.9(5)
C12 C13 C14 117.8(5)
C15 C14 C19 118.7(6)
C15 C14 C13 120.3(5)
C19 C14 C13 121.0(5)
C14 C15 C16 121.0(6)
C14 C15 H15 119.5
C16 C15 H15 119.5
C15 C16 C17 119.0(6)
C15 C16 H16 120.5
C17 C16 H16 120.5
C18 C17 O2 117.0(7)
C18 C17 C16 120.0(6)
O2 C17 C16 122.9(7)
C17 C18 C19 119.6(7)
C17 C18 H18 120.2
C19 C18 H18 120.2
C14 C19 C18 121.7(7)
C14 C19 H19 119.2
C18 C19 H19 119.2
O2 C20 H20A 109.5
O2 C20 H20B 109.5
H20A C20 H20B 109.5
O2 C20 H20C 109.5
H20A C20 H20C 109.5
H20B C20 H20C 109.5
N4 C21 C13 125.6(5)
N4 C21 C22 109.5(4)
C13 C21 C22 124.9(5)
C23 C22 C21 107.5(5)
C23 C22 H22 126.2
C21 C22 H22 126.2
C22 C23 C24 106.1(4)
C22 C23 H23 126.9
C24 C23 H23 126.9
N4 C24 C25 125.7(5)
N4 C24 C23 110.6(4)
C25 C24 C23 123.7(5)
C33 C25 C24 124.8(5)
C33 C25 C26 118.2(5)
C24 C25 C26 117.0(5)
C31 C26 C27 116.6(5)
C31 C26 C25 120.9(5)
C27 C26 C25 122.2(5)
C28 C27 C26 122.0(6)
C28 C27 H27 119.0
C26 C27 H27 119.0
C29 C28 C27 119.7(5)
C29 C28 H28 120.1
C27 C28 H28 120.1
C28 C29 O3 117.1(5)
C28 C29 C30 119.5(5)
O3 C29 C30 123.4(5)
C31 C30 C29 120.6(5)
C31 C30 H30 119.7
C29 C30 H30 119.7
C30 C31 C26 121.4(5)
C30 C31 H31 119.3
C26 C31 H31 119.3
O3 C32 H32A 109.5
O3 C32 H32B 109.5
H32A C32 H32B 109.5
O3 C32 H32C 109.5
H32A C32 H32C 109.5
H32B C32 H32C 109.5
C25 C33 N1 125.8(5)
C25 C33 C34 125.3(5)
N1 C33 C34 108.8(5)
C35 C34 C33 108.7(5)
C35 C34 H34 125.7
C33 C34 H34 125.7
C34 C35 C36 106.8(5)
C34 C35 H35 126.6
C36 C35 H35 126.6
N1 C36 C37 124.9(4)
N1 C36 C35 109.8(5)
C37 C36 C35 125.3(5)
C36 C37 C45 125.9(5)
C36 C37 C38 114.8(4)
C45 C37 C38 119.1(5)
C39 C38 C43 117.3(5)
C39 C38 C37 118.6(5)
C43 C38 C37 123.9(5)
C38 C39 C40 122.9(5)
C38 C39 H39 118.6
C40 C39 H39 118.6
C41 C40 C39 119.5(6)
C41 C40 H40 120.3
C39 C40 H40 120.3
C40 C41 O4 125.0(6)
C40 C41 C42 119.9(6)
O4 C41 C42 115.1(6)
C43 C42 C41 120.2(6)
C43 C42 H42 119.9
C41 C42 H42 119.9
C42 C43 C38 120.3(6)
C42 C43 H43 119.8
C38 C43 H43 119.8
O4 C44 H44A 109.5
O4 C44 H44B 109.5
H44A C44 H44B 109.5
O4 C44 H44C 109.5
H44A C44 H44C 109.5
H44B C44 H44C 109.5
N2 C45 C37 124.7(5)
N2 C45 C46 109.3(4)
C37 C45 C46 126.0(5)
C47 C46 C45 107.6(5)
C47 C46 H46 126.2
C45 C46 H46 126.2
C46 C47 C48 107.1(4)
C46 C47 H47 126.5
C48 C47 H47 126.5
N2 C48 C1 126.1(5)
N2 C48 C47 109.5(4)
C1 C48 C47 124.3(4)
O5 C58 C59 100.8(7)
O5 C58 H58A 111.6
C59 C58 H58A 111.6
O5 C58 H58B 111.6
C59 C58 H58B 111.6
H58A C58 H58B 109.4
C60 C59 C58 103.7(8)
C60 C59 H59A 111.0
C58 C59 H59A 111.0
C60 C59 H59B 111.0
C58 C59 H59B 111.0
H59A C59 H59B 109.0
C59 C60 C61 103.3(8)
C59 C60 H60A 111.1
C61 C60 H60A 111.1
C59 C60 H60B 111.1
C61 C60 H60B 111.1
H60A C60 H60B 109.1
O5 C61 C60 111.0(8)
O5 C61 H61A 109.4
C60 C61 H61A 109.4
O5 C61 H61B 109.4
C60 C61 H61B 109.4
H61A C61 H61B 108.0
Rh1 I7 H49A 86.4
Rh1 I7 H49B 83.3
H49A I7 H49B 88.5
Rh1 I7 H50 99.3
H49A I7 H50 119.6
H49B I7 H50 151.8
C57 O6 C50 111.6(6)
C50 C49 Rh1 117.1(8)
C50 C49 H49A 106.7
Rh1 C49 H49A 107.3
C50 C49 H49B 107.9
Rh1 C49 H49B 108.2
H49A C49 H49B 109.5
C49 C50 O6 104.2(8)
C49 C50 C51 113.7(8)
O6 C50 C51 101.6(6)
C49 C50 H50 112.1
O6 C50 H50 112.2
C51 C50 H50 112.4
C52 C51 C50 104.7(5)
C52 C51 H51A 110.8
C50 C51 H51A 110.8
C52 C51 H51B 110.8
C50 C51 H51B 110.8
H51A C51 H51B 108.9
C53 C52 C57 119.1(7)
C53 C52 C51 132.4(6)
C57 C52 C51 108.6(6)
C52 C53 C54 119.5(7)
C52 C53 H53 120.2
C54 C53 H53 120.2
C55 C54 C53 120.0(6)
C55 C54 H54 120.0
C53 C54 H54 120.0
C54 C55 C56 119.5(7)
C54 C55 H55 120.2
C56 C55 H55 120.2
C57 C56 C55 121.2(8)
C57 C56 H56 119.4
C55 C56 H56 119.4
C56 C57 O6 127.2(7)
C56 C57 C52 120.3(8)
O6 C57 C52 112.5(7)
N5 Rh2 N8 89.72(17)
N5 Rh2 N7 175.76(17)
N8 Rh2 N7 90.19(17)
N5 Rh2 N6 89.61(17)
N8 Rh2 N6 179.29(18)
N7 Rh2 N6 90.46(17)
N5 Rh2 C1A 96.96(19)
N8 Rh2 C1A 90.63(18)
N7 Rh2 C1A 87.28(18)
N6 Rh2 C1A 89.68(18)
C90 O7 C93 116.6(7)
C102 O8 C105 117.4(6)
C66 O9 C69 117.4(6)
C78 O10 C81 116.5(6)
C117 O11 C110 107.8(7)
C70 N5 C73 106.6(4)
C70 N5 Rh2 126.5(3)
C73 N5 Rh2 126.9(3)
C109 N6 C106 107.6(4)
C109 N6 Rh2 127.0(4)
C106 N6 Rh2 125.4(3)
C94 N7 C97 107.3(4)
C94 N7 Rh2 126.2(3)
C97 N7 Rh2 126.5(3)
C82 N8 C85 106.9(4)
C82 N8 Rh2 126.8(3)
C85 N8 Rh2 126.1(4)
C110 C1A Rh2 114.1(4)
C110 C1A H1AA 108.7
Rh2 C1A H1AA 108.7
C110 C1A H1AB 108.7
Rh2 C1A H1AB 108.7
H1AA C1A H1AB 107.6
C70 C62 C109 126.3(5)
C70 C62 C63 117.0(5)
C109 C62 C63 116.7(5)
C68 C63 C64 117.9(5)
C68 C63 C62 121.6(5)
C64 C63 C62 120.5(5)
C65 C64 C63 120.9(6)
C65 C64 H64 119.5
C63 C64 H64 119.5
C66 C65 C64 120.1(6)
C66 C65 H65 120.0
C64 C65 H65 120.0
C67 C66 C65 119.8(5)
C67 C66 O9 115.7(6)
C65 C66 O9 124.5(6)
C66 C67 C68 120.4(6)
C66 C67 H67 119.8
C68 C67 H67 119.8
C63 C68 C67 120.9(6)
C63 C68 H68 119.6
C67 C68 H68 119.6
O9 C69 H69A 109.5
O9 C69 H69B 109.5
H69A C69 H69B 109.5
O9 C69 H69C 109.5
H69A C69 H69C 109.5
H69B C69 H69C 109.5
C62 C70 N5 125.5(5)
C62 C70 C71 125.6(5)
N5 C70 C71 108.9(5)
C72 C71 C70 107.4(5)
C72 C71 H71 126.3
C70 C71 H71 126.3
C71 C72 C73 108.3(5)
C71 C72 H72 125.9
C73 C72 H72 125.9
N5 C73 C74 125.4(5)
N5 C73 C72 108.8(5)
C74 C73 C72 125.7(5)
C82 C74 C73 124.5(5)
C82 C74 C75 118.6(5)
C73 C74 C75 116.9(5)
C76 C75 C80 117.4(5)
C76 C75 C74 121.9(5)
C80 C75 C74 120.6(5)
C75 C76 C77 122.0(6)
C75 C76 H76 119.0
C77 C76 H76 119.0
C76 C77 C78 120.9(6)
C76 C77 H77 119.6
C78 C77 H77 119.6
O10 C78 C77 126.5(6)
O10 C78 C79 115.1(5)
C77 C78 C79 118.4(5)
C80 C79 C78 119.9(5)
C80 C79 H79 120.1
C78 C79 H79 120.1
C79 C80 C75 121.3(5)
C79 C80 H80 119.3
C75 C80 H80 119.3
O10 C81 H81A 109.5
O10 C81 H81B 109.5
H81A C81 H81B 109.5
O10 C81 H81C 109.5
H81A C81 H81C 109.5
H81B C81 H81C 109.5
N8 C82 C74 126.2(5)
N8 C82 C83 109.5(5)
C74 C82 C83 124.4(5)
C84 C83 C82 106.0(5)
C84 C83 H83 127.0
C82 C83 H83 127.0
C83 C84 C85 109.3(5)
C83 C84 H84 125.3
C85 C84 H84 125.3
N8 C85 C86 125.5(5)
N8 C85 C84 108.2(5)
C86 C85 C84 126.2(5)
C94 C86 C85 124.8(5)
C94 C86 C87 117.7(5)
C85 C86 C87 117.4(5)
C92 C87 C88 117.5(6)
C92 C87 C86 123.1(6)
C88 C87 C86 119.3(5)
C89 C88 C87 120.4(7)
C89 C88 H88 119.8
C87 C88 H88 119.8
C88 C89 C90 119.4(7)
C88 C89 H89 120.3
C90 C89 H89 120.3
C91 C90 O7 125.5(8)
C91 C90 C89 119.3(7)
O7 C90 C89 114.9(7)
C90 C91 C92 121.2(7)
C90 C91 H91 119.4
C92 C91 H91 119.4
C87 C92 C91 121.4(7)
C87 C92 H92 119.3
C91 C92 H92 119.3
O7 C93 H93A 109.5
O7 C93 H93B 109.5
H93A C93 H93B 109.5
O7 C93 H93C 109.5
H93A C93 H93C 109.5
H93B C93 H93C 109.5
N7 C94 C86 126.4(5)
N7 C94 C95 108.0(5)
C86 C94 C95 125.6(5)
C96 C95 C94 108.5(5)
C96 C95 H95 125.8
C94 C95 H95 125.8
C95 C96 C97 107.2(5)
C95 C96 H96 126.4
C97 C96 H96 126.4
C98 C97 N7 125.3(5)
C98 C97 C96 125.7(5)
N7 C97 C96 109.0(4)
C97 C98 C106 125.6(5)
C97 C98 C99 117.6(5)
C106 C98 C99 116.8(5)
C100 C99 C104 117.1(6)
C100 C99 C98 120.7(5)
C104 C99 C98 122.1(5)
C99 C100 C101 121.9(6)
C99 C100 H100 119.0
C101 C100 H100 119.0
C102 C101 C100 118.1(6)
C102 C101 H101 121.0
C100 C101 H101 121.0
C103 C102 C101 121.1(6)
C103 C102 O8 116.7(6)
C101 C102 O8 122.2(6)
C102 C103 C104 119.8(6)
C102 C103 H103 120.1
C104 C103 H103 120.1
C103 C104 C99 121.9(6)
C103 C104 H104 119.1
C99 C104 H104 119.1
O8 C105 H10A 109.5
O8 C105 H10B 109.5
H10A C105 H10B 109.5
O8 C105 H10C 109.5
H10A C105 H10C 109.5
H10B C105 H10C 109.5
N6 C106 C98 126.6(5)
N6 C106 C107 107.6(4)
C98 C106 C107 125.8(5)
C108 C107 C106 108.4(5)
C108 C107 H107 125.8
C106 C107 H107 125.8
C107 C108 C109 107.6(5)
C107 C108 H108 126.2
C109 C108 H108 126.2
N6 C109 C62 124.8(5)
N6 C109 C108 108.7(5)
C62 C109 C108 126.5(5)
C1A C110 O11 105.1(6)
C1A C110 C111 113.0(7)
O11 C110 C111 109.4(6)
C1A C110 H110 109.8
O11 C110 H110 109.8
C111 C110 H110 109.8
C110 C111 C112 99.6(6)
C110 C111 H11A 111.8
C112 C111 H11A 111.8
C110 C111 H11B 111.8
C112 C111 H11B 111.8
H11A C111 H11B 109.6
C113 C112 C117 120.0
C113 C112 C111 131.8(6)
C117 C112 C111 108.2(6)
C112 C113 C114 120.0
C112 C113 H113 120.0
C114 C113 H113 120.0
C113 C114 C115 120.0
C113 C114 H114 120.0
C115 C114 H114 120.0
C116 C115 C114 120.0
C116 C115 H115 120.0
C114 C115 H115 120.0
C115 C116 C117 120.0
C115 C116 H116 120.0
C117 C116 H116 120.0
O11 C117 C116 125.2(6)
O11 C117 C112 114.8(6)
C116 C117 C112 120.0

loop_
_geom_bond_atom_site_label_1
_geom_bond_atom_site_label_2
_geom_bond_distance
Rh1 N1 2.017(4)
Rh1 N4 2.029(4)
Rh1 N2 2.033(4)
Rh1 N3 2.033(4)
Rh1 C49 2.121(12)
Rh1 O5 2.343(6)
Rh1 I7 2.432(10)
O1 C5 1.381(6)
O1 C8 1.426(8)
O2 C20 1.382(14)
O2 C17 1.394(8)
O3 C29 1.371(6)
O3 C32 1.432(8)
O4 C41 1.371(7)
O4 C44 1.435(9)
O5 C61 1.279(10)
O5 C58 1.433(10)
N1 C36 1.374(6)
N1 C33 1.395(6)
N2 C48 1.365(6)
N2 C45 1.388(7)
N3 C12 1.361(6)
N3 C9 1.382(6)
N4 C24 1.370(6)
N4 C21 1.387(7)
C1 C48 1.399(7)
C1 C9 1.402(7)
C1 C2 1.481(6)
C2 C3 1.387(7)
C2 C7 1.405(7)
C3 C4 1.411(7)
C3 H3 0.9300
C4 C5 1.387(8)
C4 H4 0.9300
C5 C6 1.386(7)
C6 C7 1.371(7)
C6 H6 0.9300
C7 H7 0.9300
C8 H8A 0.9600
C8 H8B 0.9600
C8 H8C 0.9600
C9 C10 1.434(7)
C10 C11 1.330(7)
C10 H10 0.9300
C11 C12 1.440(7)
C11 H11 0.9300
C12 C13 1.406(7)
C13 C21 1.388(7)
C13 C14 1.507(7)
C14 C15 1.372(8)
C14 C19 1.375(9)
C15 C16 1.392(9)
C15 H15 0.9300
C16 C17 1.401(10)
C16 H16 0.9300
C17 C18 1.366(10)
C18 C19 1.382(9)
C18 H18 0.9300
C19 H19 0.9300
C20 H20A 0.9600
C20 H20B 0.9600
C20 H20C 0.9600
C21 C22 1.435(7)
C22 C23 1.370(8)
C22 H22 0.9300
C23 C24 1.443(7)
C23 H23 0.9300
C24 C25 1.414(7)
C25 C33 1.381(7)
C25 C26 1.494(7)
C26 C31 1.392(8)
C26 C27 1.394(8)
C27 C28 1.379(8)
C27 H27 0.9300
C28 C29 1.369(8)
C28 H28 0.9300
C29 C30 1.382(8)
C30 C31 1.368(8)
C30 H30 0.9300
C31 H31 0.9300
C32 H32A 0.9600
C32 H32B 0.9600
C32 H32C 0.9600
C33 C34 1.434(8)
C34 C35 1.330(8)
C34 H34 0.9300
C35 C36 1.449(7)
C35 H35 0.9300
C36 C37 1.383(7)
C37 C45 1.414(7)
C37 C38 1.502(7)
C38 C39 1.378(7)
C38 C43 1.408(8)
C39 C40 1.381(8)
C39 H39 0.9300
C40 C41 1.367(8)
C40 H40 0.9300
C41 C42 1.395(9)
C42 C43 1.389(8)
C42 H42 0.9300
C43 H43 0.9300
C44 H44A 0.9600
C44 H44B 0.9600
C44 H44C 0.9600
C45 C46 1.434(7)
C46 C47 1.348(7)
C46 H46 0.9300
C47 C48 1.452(7)
C47 H47 0.9300
C58 C59 1.554(12)
C58 H58A 0.9700
C58 H58B 0.9700
C59 C60 1.394(12)
C59 H59A 0.9700
C59 H59B 0.9700
C60 C61 1.472(11)
C60 H60A 0.9700
C60 H60B 0.9700
C61 H61A 0.9700
C61 H61B 0.9700
I7 H49A 1.0310
I7 H49B 1.2291
I7 H50 1.6386
O6 C57 1.369(10)
O6 C50 1.514(10)
C49 C50 1.432(13)
C49 H49A 0.9694
C49 H49B 0.9700
C50 C51 1.601(11)
C50 H50 0.9801
C51 C52 1.511(9)
C51 H51A 0.9700
C51 H51B 0.9700
C52 C53 1.385(9)
C52 C57 1.403(9)
C53 C54 1.408(11)
C53 H53 0.9300
C54 C55 1.357(11)
C54 H54 0.9300
C55 C56 1.394(11)
C55 H55 0.9300
C56 C57 1.344(11)
C56 H56 0.9300
Rh2 N5 2.022(4)
Rh2 N8 2.031(4)
Rh2 N7 2.038(4)
Rh2 N6 2.039(4)
Rh2 C1A 2.150(6)
O7 C90 1.362(8)
O7 C93 1.398(12)
O8 C102 1.402(7)
O8 C105 1.426(10)
O9 C66 1.374(7)
O9 C69 1.437(10)
O10 C78 1.353(7)
O10 C81 1.446(9)
O11 C117 1.310(9)
O11 C110 1.486(9)
N5 C70 1.388(6)
N5 C73 1.388(7)
N6 C109 1.372(6)
N6 C106 1.386(7)
N7 C94 1.378(6)
N7 C97 1.390(7)
N8 C82 1.375(7)
N8 C85 1.393(7)
C1A C110 1.419(8)
C1A H1AA 0.9700
C1A H1AB 0.9700
C62 C70 1.371(7)
C62 C109 1.386(8)
C62 C63 1.515(7)
C63 C68 1.371(8)
C63 C64 1.386(8)
C64 C65 1.382(8)
C64 H64 0.9300
C65 C66 1.366(9)
C65 H65 0.9300
C66 C67 1.357(9)
C67 C68 1.391(8)
C67 H67 0.9300
C68 H68 0.9300
C69 H69A 0.9600
C69 H69B 0.9600
C69 H69C 0.9600
C70 C71 1.457(8)
C71 C72 1.335(8)
C71 H71 0.9300
C72 C73 1.449(8)
C72 H72 0.9300
C73 C74 1.399(7)
C74 C82 1.387(8)
C74 C75 1.488(7)
C75 C76 1.369(8)
C75 C80 1.402(7)
C76 C77 1.375(8)
C76 H76 0.9300
C77 C78 1.377(8)
C77 H77 0.9300
C78 C79 1.402(8)
C79 C80 1.382(8)
C79 H79 0.9300
C80 H80 0.9300
C81 H81A 0.9600
C81 H81B 0.9600
C81 H81C 0.9600
C82 C83 1.442(7)
C83 C84 1.356(8)
C83 H83 0.9300
C84 C85 1.415(8)
C84 H84 0.9300
C85 C86 1.394(8)
C86 C94 1.394(8)
C86 C87 1.497(7)
C87 C92 1.342(9)
C87 C88 1.414(9)
C88 C89 1.381(9)
C88 H88 0.9300
C89 C90 1.409(11)
C89 H89 0.9300
C90 C91 1.312(11)
C91 C92 1.409(10)
C91 H91 0.9300
C92 H92 0.9300
C93 H93A 0.9600
C93 H93B 0.9600
C93 H93C 0.9600
C94 C95 1.437(7)
C95 C96 1.353(7)
C95 H95 0.9300
C96 C97 1.424(7)
C96 H96 0.9300
C97 C98 1.383(7)
C98 C106 1.394(7)
C98 C99 1.502(8)
C99 C100 1.374(8)
C99 C104 1.383(8)
C100 C101 1.406(9)
C100 H100 0.9300
C101 C102 1.373(9)
C101 H101 0.9300
C102 C103 1.356(10)
C103 C104 1.374(9)
C103 H103 0.9300
C104 H104 0.9300
C105 H10A 0.9600
C105 H10B 0.9600
C105 H10C 0.9600
C106 C107 1.443(7)
C107 C108 1.335(8)
C107 H107 0.9300
C108 C109 1.437(7)
C108 H108 0.9300
C110 C111 1.513(11)
C110 H110 0.9800
C111 C112 1.568(10)
C111 H11A 0.9700
C111 H11B 0.9700
C112 C113 1.3900
C112 C117 1.3900
C113 C114 1.3900
C113 H113 0.9300
C114 C115 1.3900
C114 H114 0.9300
C115 C116 1.3900
C115 H115 0.9300
C116 C117 1.3900
C116 H116 0.9300

loop_
_geom_torsion_atom_site_label_1
_geom_torsion_atom_site_label_2
_geom_torsion_atom_site_label_3
_geom_torsion_atom_site_label_4
_geom_torsion
N1 Rh1 O5 C61 -163.0(8)
N4 Rh1 O5 C61 -72.7(8)
N2 Rh1 O5 C61 106.9(8)
N3 Rh1 O5 C61 17.0(8)
C49 Rh1 O5 C61 -62(4)
I7 Rh1 O5 C61 175(4)
N1 Rh1 O5 C58 42.6(7)
N4 Rh1 O5 C58 133.0(7)
N2 Rh1 O5 C58 -47.5(7)
N3 Rh1 O5 C58 -137.3(7)
C49 Rh1 O5 C58 144(4)
I7 Rh1 O5 C58 20(5)
N4 Rh1 N1 C36 175.8(4)
N2 Rh1 N1 C36 -7.6(4)
N3 Rh1 N1 C36 -96(6)
C49 Rh1 N1 C36 89.5(5)
O5 Rh1 N1 C36 -96.2(5)
I7 Rh1 N1 C36 82.4(5)
N4 Rh1 N1 C33 -0.2(4)
N2 Rh1 N1 C33 176.4(4)
N3 Rh1 N1 C33 88(6)
C49 Rh1 N1 C33 -86.5(5)
O5 Rh1 N1 C33 87.8(5)
I7 Rh1 N1 C33 -93.6(5)
N1 Rh1 N2 C48 -177.7(4)
N4 Rh1 N2 C48 -81(3)
N3 Rh1 N2 C48 0.7(4)
C49 Rh1 N2 C48 91.1(5)
O5 Rh1 N2 C48 -87.8(4)
I7 Rh1 N2 C48 95.5(5)
N1 Rh1 N2 C45 9.1(4)
N4 Rh1 N2 C45 106(3)
N3 Rh1 N2 C45 -172.6(4)
C49 Rh1 N2 C45 -82.2(5)
O5 Rh1 N2 C45 98.9(4)
I7 Rh1 N2 C45 -77.7(5)
N1 Rh1 N3 C12 -92(6)
N4 Rh1 N3 C12 -3.5(4)
N2 Rh1 N3 C12 179.9(4)
C49 Rh1 N3 C12 82.8(5)
O5 Rh1 N3 C12 -91.5(5)
I7 Rh1 N3 C12 89.9(5)
N1 Rh1 N3 C9 85(6)
N4 Rh1 N3 C9 173.1(4)
N2 Rh1 N3 C9 -3.4(4)
C49 Rh1 N3 C9 -100.5(5)
O5 Rh1 N3 C9 85.2(4)
I7 Rh1 N3 C9 -93.4(5)
N1 Rh1 N4 C24 -1.2(4)
N2 Rh1 N4 C24 -98(3)
N3 Rh1 N4 C24 -179.5(4)
C49 Rh1 N4 C24 90.1(5)
O5 Rh1 N4 C24 -91.0(4)
I7 Rh1 N4 C24 85.6(5)
N1 Rh1 N4 C21 -176.2(4)
N2 Rh1 N4 C21 87(3)
N3 Rh1 N4 C21 5.4(4)
C49 Rh1 N4 C21 -85.0(5)
O5 Rh1 N4 C21 93.9(4)
I7 Rh1 N4 C21 -89.4(5)
C48 C1 C2 C3 -74.5(7)
C9 C1 C2 C3 105.8(6)
C48 C1 C2 C7 111.6(6)
C9 C1 C2 C7 -68.1(6)
C7 C2 C3 C4 2.7(8)
C1 C2 C3 C4 -171.5(5)
C2 C3 C4 C5 -3.5(9)
C8 O1 C5 C6 168.3(6)
C8 O1 C5 C4 -10.5(10)
C3 C4 C5 O1 -179.4(5)
C3 C4 C5 C6 1.8(9)
O1 C5 C6 C7 -178.4(5)
C4 C5 C6 C7 0.4(9)
C5 C6 C7 C2 -1.2(8)
C3 C2 C7 C6 -0.3(8)
C1 C2 C7 C6 173.9(5)
C12 N3 C9 C1 -178.2(5)
Rh1 N3 C9 C1 4.6(7)
C12 N3 C9 C10 2.3(6)
Rh1 N3 C9 C10 -174.9(3)
C48 C1 C9 N3 -1.9(8)
C2 C1 C9 N3 177.8(5)
C48 C1 C9 C10 177.5(5)
C2 C1 C9 C10 -2.8(8)
N3 C9 C10 C11 -2.2(6)
C1 C9 C10 C11 178.2(5)
C9 C10 C11 C12 1.3(6)
C9 N3 C12 C13 -177.7(5)
Rh1 N3 C12 C13 -0.5(8)
C9 N3 C12 C11 -1.5(6)
Rh1 N3 C12 C11 175.7(3)
C10 C11 C12 N3 0.1(6)
C10 C11 C12 C13 176.4(5)
N3 C12 C13 C21 4.6(9)
C11 C12 C13 C21 -171.1(5)
N3 C12 C13 C14 -175.8(5)
C11 C12 C13 C14 8.5(8)
C21 C13 C14 C15 -111.4(6)
C12 C13 C14 C15 69.0(7)
C21 C13 C14 C19 65.4(7)
C12 C13 C14 C19 -114.2(6)
C19 C14 C15 C16 0.6(8)
C13 C14 C15 C16 177.5(5)
C14 C15 C16 C17 -0.5(9)
C20 O2 C17 C18 173.9(9)
C20 O2 C17 C16 -5.8(12)
C15 C16 C17 C18 -0.3(9)
C15 C16 C17 O2 179.3(6)
O2 C17 C18 C19 -178.7(6)
C16 C17 C18 C19 1.0(10)
C15 C14 C19 C18 0.0(9)
C13 C14 C19 C18 -176.8(5)
C17 C18 C19 C14 -0.8(10)
C24 N4 C21 C13 -179.4(5)
Rh1 N4 C21 C13 -3.6(7)
C24 N4 C21 C22 0.5(6)
Rh1 N4 C21 C22 176.4(4)
C12 C13 C21 N4 -2.4(9)
C14 C13 C21 N4 178.0(5)
C12 C13 C21 C22 177.7(5)
C14 C13 C21 C22 -1.9(8)
N4 C21 C22 C23 1.0(6)
C13 C21 C22 C23 -179.1(5)
C21 C22 C23 C24 -1.9(6)
C21 N4 C24 C25 177.6(5)
Rh1 N4 C24 C25 1.7(8)
C21 N4 C24 C23 -1.7(6)
Rh1 N4 C24 C23 -177.6(3)
C22 C23 C24 N4 2.3(6)
C22 C23 C24 C25 -177.0(5)
N4 C24 C25 C33 -0.6(9)
C23 C24 C25 C33 178.6(5)
N4 C24 C25 C26 -178.9(5)
C23 C24 C25 C26 0.3(8)
C33 C25 C26 C31 -98.1(7)
C24 C25 C26 C31 80.4(8)
C33 C25 C26 C27 75.3(8)
C24 C25 C26 C27 -106.3(7)
C31 C26 C27 C28 -4.6(10)
C25 C26 C27 C28 -178.3(6)
C26 C27 C28 C29 2.6(11)
C27 C28 C29 O3 -179.1(6)
C27 C28 C29 C30 0.5(11)
C32 O3 C29 C28 -176.4(6)
C32 O3 C29 C30 4.0(10)
C28 C29 C30 C31 -1.3(11)
O3 C29 C30 C31 178.3(7)
C29 C30 C31 C26 -1.0(12)
C27 C26 C31 C30 3.8(11)
C25 C26 C31 C30 177.5(6)
C24 C25 C33 N1 -0.9(9)
C26 C25 C33 N1 177.4(5)
C24 C25 C33 C34 -177.7(5)
C26 C25 C33 C34 0.6(8)
C36 N1 C33 C25 -175.5(5)
Rh1 N1 C33 C25 1.2(8)
C36 N1 C33 C34 1.7(6)
Rh1 N1 C33 C34 178.4(4)
C25 C33 C34 C35 176.6(5)
N1 C33 C34 C35 -0.7(7)
C33 C34 C35 C36 -0.6(7)
C33 N1 C36 C37 178.9(5)
Rh1 N1 C36 C37 2.2(8)
C33 N1 C36 C35 -2.1(6)
Rh1 N1 C36 C35 -178.8(4)
C34 C35 C36 N1 1.7(7)
C34 C35 C36 C37 -179.3(6)
N1 C36 C37 C45 5.4(9)
C35 C36 C37 C45 -173.5(5)
N1 C36 C37 C38 -170.4(5)
C35 C36 C37 C38 10.7(8)
C36 C37 C38 C39 58.3(7)
C45 C37 C38 C39 -117.8(6)
C36 C37 C38 C43 -116.1(6)
C45 C37 C38 C43 67.8(7)
C43 C38 C39 C40 0.8(8)
C37 C38 C39 C40 -173.9(5)
C38 C39 C40 C41 0.9(9)
C39 C40 C41 O4 176.1(6)
C39 C40 C41 C42 -1.8(9)
C44 O4 C41 C40 -3.1(10)
C44 O4 C41 C42 174.9(6)
C40 C41 C42 C43 1.0(10)
O4 C41 C42 C43 -177.0(6)
C41 C42 C43 C38 0.7(10)
C39 C38 C43 C42 -1.5(9)
C37 C38 C43 C42 172.9(6)
C48 N2 C45 C37 -180.0(5)
Rh1 N2 C45 C37 -5.5(7)
C48 N2 C45 C46 -0.4(6)
Rh1 N2 C45 C46 174.1(3)
C36 C37 C45 N2 -3.5(9)
C38 C37 C45 N2 172.1(5)
C36 C37 C45 C46 176.9(5)
C38 C37 C45 C46 -7.4(8)
N2 C45 C46 C47 0.7(6)
C37 C45 C46 C47 -179.8(5)
C45 C46 C47 C48 -0.7(6)
C45 N2 C48 C1 175.7(5)
Rh1 N2 C48 C1 1.3(7)
C45 N2 C48 C47 0.0(5)
Rh1 N2 C48 C47 -174.4(3)
C9 C1 C48 N2 -1.2(8)
C2 C1 C48 N2 179.1(4)
C9 C1 C48 C47 173.9(5)
C2 C1 C48 C47 -5.8(7)
C46 C47 C48 N2 0.5(6)
C46 C47 C48 C1 -175.3(5)
C61 O5 C58 C59 -18.2(12)
Rh1 O5 C58 C59 139.1(6)
O5 C58 C59 C60 30.1(11)
C58 C59 C60 C61 -29.9(12)
C58 O5 C61 C60 0.1(13)
Rh1 O5 C61 C60 -156.6(7)
C59 C60 C61 O5 20.4(13)
N1 Rh1 C49 C50 -80.8(9)
N4 Rh1 C49 C50 -171.0(9)
N2 Rh1 C49 C50 9.5(9)
N3 Rh1 C49 C50 99.4(9)
O5 Rh1 C49 C50 178(25)
I7 Rh1 C49 C50 -23(3)
Rh1 C49 C50 O6 172.2(6)
Rh1 C49 C50 C51 -78.1(10)
C57 O6 C50 C49 127.0(9)
C57 O6 C50 C51 8.6(10)
C49 C50 C51 C52 -121.3(9)
O6 C50 C51 C52 -10.0(9)
C50 C51 C52 C53 -171.5(8)
C50 C51 C52 C57 8.7(9)
C57 C52 C53 C54 -2.1(11)
C51 C52 C53 C54 178.1(8)
C52 C53 C54 C55 6.4(10)
C53 C54 C55 C56 -7.8(11)
C54 C55 C56 C57 5.1(14)
C55 C56 C57 O6 -177.5(9)
C55 C56 C57 C52 -0.8(15)
C50 O6 C57 C56 173.3(10)
C50 O6 C57 C52 -3.6(12)
C53 C52 C57 C56 -0.6(14)
C51 C52 C57 C56 179.2(9)
C53 C52 C57 O6 176.6(8)
C51 C52 C57 O6 -3.6(11)
N8 Rh2 N5 C70 179.0(4)
N7 Rh2 N5 C70 -92(2)
N6 Rh2 N5 C70 -1.2(4)
C1A Rh2 N5 C70 88.4(4)
N8 Rh2 N5 C73 -4.4(5)
N7 Rh2 N5 C73 84(2)
N6 Rh2 N5 C73 175.4(5)
C1A Rh2 N5 C73 -95.0(5)
N5 Rh2 N6 C109 4.3(5)
N8 Rh2 N6 C109 23(16)
N7 Rh2 N6 C109 -180.0(4)
C1A Rh2 N6 C109 -92.7(5)
N5 Rh2 N6 C106 -176.3(4)
N8 Rh2 N6 C106 -158(30)
N7 Rh2 N6 C106 -0.5(4)
C1A Rh2 N6 C106 86.7(4)
N5 Rh2 N7 C94 -91(2)
N8 Rh2 N7 C94 -1.7(4)
N6 Rh2 N7 C94 178.6(4)
C1A Rh2 N7 C94 88.9(4)
N5 Rh2 N7 C97 88(2)
N8 Rh2 N7 C97 176.6(4)
N6 Rh2 N7 C97 -3.2(4)
C1A Rh2 N7 C97 -92.8(4)
N5 Rh2 N8 C82 -2.2(4)
N7 Rh2 N8 C82 -178.0(4)
N6 Rh2 N8 C82 -21(16)
C1A Rh2 N8 C82 94.7(4)
N5 Rh2 N8 C85 -175.8(4)
N7 Rh2 N8 C85 8.5(4)
N6 Rh2 N8 C85 166(30)
C1A Rh2 N8 C85 -78.8(4)
N5 Rh2 C1A C110 -7.3(5)
N8 Rh2 C1A C110 -97.1(5)
N7 Rh2 C1A C110 172.7(5)
N6 Rh2 C1A C110 82.2(5)
C70 C62 C63 C68 -80.7(7)
C109 C62 C63 C68 99.1(7)
C70 C62 C63 C64 97.4(7)
C109 C62 C63 C64 -82.8(7)
C68 C63 C64 C65 -1.3(9)
C62 C63 C64 C65 -179.5(5)
C63 C64 C65 C66 1.4(9)
C64 C65 C66 C67 -1.3(9)
C64 C65 C66 O9 178.0(6)
C69 O9 C66 C67 179.7(7)
C69 O9 C66 C65 0.4(10)
C65 C66 C67 C68 1.0(10)
O9 C66 C67 C68 -178.3(6)
C64 C63 C68 C67 1.1(9)
C62 C63 C68 C67 179.2(6)
C66 C67 C68 C63 -1.0(10)
C109 C62 C70 N5 5.4(10)
C63 C62 C70 N5 -174.7(5)
C109 C62 C70 C71 -174.2(6)
C63 C62 C70 C71 5.6(9)
C73 N5 C70 C62 179.9(5)
Rh2 N5 C70 C62 -3.0(8)
C73 N5 C70 C71 -0.4(6)
Rh2 N5 C70 C71 176.7(4)
C62 C70 C71 C72 178.8(6)
N5 C70 C71 C72 -0.8(7)
C70 C71 C72 C73 1.7(7)
C70 N5 C73 C74 -175.1(5)
Rh2 N5 C73 C74 7.8(8)
C70 N5 C73 C72 1.5(6)
Rh2 N5 C73 C72 -175.7(4)
C71 C72 C73 N5 -2.1(7)
C71 C72 C73 C74 174.5(6)
N5 C73 C74 C82 -3.4(9)
C72 C73 C74 C82 -179.4(6)
N5 C73 C74 C75 176.6(5)
C72 C73 C74 C75 0.5(8)
C82 C74 C75 C76 113.1(7)
C73 C74 C75 C76 -66.8(8)
C82 C74 C75 C80 -65.7(7)
C73 C74 C75 C80 114.4(6)
C80 C75 C76 C77 0.7(10)
C74 C75 C76 C77 -178.2(6)
C75 C76 C77 C78 1.3(11)
C81 O10 C78 C77 4.5(10)
C81 O10 C78 C79 -174.9(6)
C76 C77 C78 O10 178.1(6)
C76 C77 C78 C79 -2.5(10)
O10 C78 C79 C80 -178.7(5)
C77 C78 C79 C80 1.8(9)
C78 C79 C80 C75 0.1(9)
C76 C75 C80 C79 -1.3(8)
C74 C75 C80 C79 177.5(5)
C85 N8 C82 C74 -178.9(5)
Rh2 N8 C82 C74 6.6(8)
C85 N8 C82 C83 2.4(6)
Rh2 N8 C82 C83 -172.2(4)
C73 C74 C82 N8 -4.2(9)
C75 C74 C82 N8 175.8(5)
C73 C74 C82 C83 174.4(5)
C75 C74 C82 C83 -5.6(8)
N8 C82 C83 C84 -0.7(6)
C74 C82 C83 C84 -179.5(5)
C82 C83 C84 C85 -1.2(7)
C82 N8 C85 C86 174.1(5)
Rh2 N8 C85 C86 -11.3(7)
C82 N8 C85 C84 -3.1(6)
Rh2 N8 C85 C84 171.5(4)
C83 C84 C85 N8 2.7(7)
C83 C84 C85 C86 -174.4(5)
N8 C85 C86 C94 4.7(9)
C84 C85 C86 C94 -178.6(6)
N8 C85 C86 C87 -176.1(5)
C84 C85 C86 C87 0.5(8)
C94 C86 C87 C92 65.7(8)
C85 C86 C87 C92 -113.6(7)
C94 C86 C87 C88 -118.5(6)
C85 C86 C87 C88 62.2(8)
C92 C87 C88 C89 -7.6(10)
C86 C87 C88 C89 176.4(6)
C87 C88 C89 C90 0.8(11)
C93 O7 C90 C91 -12.7(15)
C93 O7 C90 C89 172.5(10)
C88 C89 C90 C91 6.9(13)
C88 C89 C90 O7 -178.0(7)
O7 C90 C91 C92 177.8(9)
C89 C90 C91 C92 -7.7(14)
C88 C87 C92 C91 7.0(12)
C86 C87 C92 C91 -177.2(7)
C90 C91 C92 C87 0.7(14)
C97 N7 C94 C86 178.1(5)
Rh2 N7 C94 C86 -3.4(8)
C97 N7 C94 C95 -1.0(6)
Rh2 N7 C94 C95 177.5(3)
C85 C86 C94 N7 3.2(9)
C87 C86 C94 N7 -176.0(5)
C85 C86 C94 C95 -177.9(5)
C87 C86 C94 C95 3.0(8)
N7 C94 C95 C96 0.2(6)
C86 C94 C95 C96 -178.9(5)
C94 C95 C96 C97 0.7(6)
C94 N7 C97 C98 -177.0(5)
Rh2 N7 C97 C98 4.5(7)
C94 N7 C97 C96 1.5(6)
Rh2 N7 C97 C96 -177.0(3)
C95 C96 C97 C98 177.1(5)
C95 C96 C97 N7 -1.4(6)
N7 C97 C98 C106 -1.3(9)
C96 C97 C98 C106 -179.5(5)
N7 C97 C98 C99 177.1(5)
C96 C97 C98 C99 -1.1(8)
C97 C98 C99 C100 -81.6(7)
C106 C98 C99 C100 96.9(7)
C97 C98 C99 C104 101.0(7)
C106 C98 C99 C104 -80.5(7)
C104 C99 C100 C101 1.3(10)
C98 C99 C100 C101 -176.3(6)
C99 C100 C101 C102 -1.7(11)
C100 C101 C102 C103 -0.4(12)
C100 C101 C102 O8 -179.8(7)
C105 O8 C102 C103 168.8(8)
C105 O8 C102 C101 -11.7(10)
C101 C102 C103 C104 2.8(13)
O8 C102 C103 C104 -177.7(8)
C102 C103 C104 C99 -3.3(13)
C100 C99 C104 C103 1.3(11)
C98 C99 C104 C103 178.8(7)
C109 N6 C106 C98 -177.0(5)
Rh2 N6 C106 C98 3.5(7)
C109 N6 C106 C107 0.1(6)
Rh2 N6 C106 C107 -179.4(3)
C97 C98 C106 N6 -3.0(9)
C99 C98 C106 N6 178.6(5)
C97 C98 C106 C107 -179.6(5)
C99 C98 C106 C107 2.0(8)
N6 C106 C107 C108 1.3(6)
C98 C106 C107 C108 178.4(5)
C106 C107 C108 C109 -2.1(7)
C106 N6 C109 C62 176.9(5)
Rh2 N6 C109 C62 -3.5(8)
C106 N6 C109 C108 -1.3(6)
Rh2 N6 C109 C108 178.2(4)
C70 C62 C109 N6 -2.0(10)
C63 C62 C109 N6 178.2(5)
C70 C62 C109 C108 176.0(6)
C63 C62 C109 C108 -3.8(9)
C107 C108 C109 N6 2.2(7)
C107 C108 C109 C62 -176.1(6)
Rh2 C1A C110 O11 -160.1(5)
Rh2 C1A C110 C111 80.7(7)
C117 O11 C110 C1A -126.7(7)
C117 O11 C110 C111 -5.1(9)
C1A C110 C111 C112 120.9(7)
O11 C110 C111 C112 4.2(9)
C110 C111 C112 C113 174.7(6)
C110 C111 C112 C117 -2.2(8)
C117 C112 C113 C114 0.0
C111 C112 C113 C114 -176.6(9)
C112 C113 C114 C115 0.0
C113 C114 C115 C116 0.0
C114 C115 C116 C117 0.0
C110 O11 C117 C116 -174.4(5)
C110 O11 C117 C112 3.7(8)
C115 C116 C117 O11 178.0(8)
C115 C116 C117 C112 0.0
C113 C112 C117 O11 -178.2(7)
C111 C112 C117 O11 -0.9(8)
C113 C112 C117 C116 0.0
C111 C112 C117 C116 177.3(7)

loop_
_platon_squeeze_void_nr
_platon_squeeze_void_average_x
_platon_squeeze_void_average_y
_platon_squeeze_void_average_z
_platon_squeeze_void_volume
_platon_squeeze_void_count_electrons
_platon_squeeze_void_content
1 -0.043 0.278 0.094 417 166 ' '
2 -0.060 0.722 0.906 417 165 ' '
3 0.500 0.000 0.500 203 68 ' '
